data_7060605
loop_
_publ_author_name
'Trofimova, Olga'
'Grebneva, Ekaterina'
'Bolgova, Yuliya'
'Belogolova, Elena'
'Emel&#x2019;yanov, Artem'
'Albanov, Alexander'
'Borodina, Tat&#x2019;yana'
'Ivanova, Anastasiya'
'Korzhova, Svetlana'
'Pozdnyakov, Alexander'

_publ_section_title
;
 The synthesis, characterization, and theoretical analysis of novel
 Si-substituted silylethyl derivatives of 2-mercaptobenzoxazole and
 2-mercaptobenzothiazole
;
_journal_issue 21
_journal_name_full 'New Journal of Chemistry'
_journal_page_first 9416
_journal_page_last 9426
_journal_paper_doi 10.1039/D1NJ00793A
_journal_volume 45
_journal_year 2021
_chemical_formula_moiety 'C15 H20 N2 O4 S Si'
_chemical_formula_sum 'C15 H20 N2 O4 S Si'
_chemical_formula_weight 352.49
_space_group_crystal_system monoclinic
_space_group_IT_number 14
_space_group_name_Hall '-P 2yn'
_space_group_name_H-M_alt 'P 1 21/n 1'
_symmetry_Int_Tables_number 14
_atom_sites_solution_primary direct
_audit_creation_date 2021-04-15
_audit_creation_method
;
Olex2 1.2
(compiled 2018.05.29 svn.r3508 for OlexSys, GUI svn.r5506)
;
_audit_update_record
;
2021-04-16 deposited with the CCDC.	2021-04-21 downloaded from the CCDC.
;
_cell_angle_alpha 90
_cell_angle_beta 95.94(3)
_cell_angle_gamma 90
_cell_formula_units_Z 4
_cell_length_a 13.937(8)
_cell_length_b 7.336(4)
_cell_length_c 15.771(8)
_cell_measurement_reflns_used 9858
_cell_measurement_temperature 293(2)
_cell_measurement_theta_max 30.03
_cell_measurement_theta_min 2.59
_cell_volume 1603.8(15)
_computing_cell_refinement 'SAINT v8.37A (Bruker, 2015)'
_computing_data_collection 'Bruker APEX2'
_computing_data_reduction 'SAINT v8.37A (Bruker, 2015)'
_computing_molecular_graphics 'Olex2 (Dolomanov et al., 2009)'
_computing_publication_material 'Olex2 (Dolomanov et al., 2009)'
_computing_structure_refinement 'XL (Sheldrick, 2008)'
_computing_structure_solution 'XS (Sheldrick, 2008)'
_diffrn_ambient_temperature 293.15
_diffrn_measured_fraction_theta_full 0.9966
_diffrn_measured_fraction_theta_max 0.9966
_diffrn_measurement_device_type 'Bruker D8 VENTURE PHOTON 100 CMOS'
_diffrn_measurement_method '\f and \w scans'
_diffrn_radiation_type 'Mo K\a'
_diffrn_radiation_wavelength 0.71073
_diffrn_reflns_av_R_equivalents 0.0460
_diffrn_reflns_av_unetI/netI 0.0234
_diffrn_reflns_limit_h_max 19
_diffrn_reflns_limit_h_min -19
_diffrn_reflns_limit_k_max 10
_diffrn_reflns_limit_k_min -10
_diffrn_reflns_limit_l_max 22
_diffrn_reflns_limit_l_min -22
_diffrn_reflns_number 49417
_diffrn_reflns_theta_full 27.9972
_diffrn_reflns_theta_max 28.00
_diffrn_reflns_theta_min 2.60
_diffrn_standards_number 0
_exptl_absorpt_coefficient_mu 0.298
_exptl_absorpt_correction_T_max 0.7460
_exptl_absorpt_correction_T_min 0.7065
_exptl_absorpt_correction_type multi-scan
_exptl_absorpt_process_details
;
SADABS-2016/2 (Bruker,2016/2) was used for absorption correction.
wR2(int) was 0.0919 before and 0.0622 after correction.
The Ratio of minimum to maximum transmission is 0.9471.
The \l/2 correction factor is Not present.
;
_exptl_crystal_colour colourless
_exptl_crystal_density_diffrn 1.4598
_exptl_crystal_description prism
_exptl_crystal_F_000 745.1559
_exptl_crystal_size_max 0.419
_exptl_crystal_size_mid 0.17
_exptl_crystal_size_min 0.138
_refine_diff_density_max 0.3560
_refine_diff_density_min -0.2854
_refine_diff_density_rms 0.0580
_refine_ls_d_res_high 0.7570
_refine_ls_d_res_low 7.8431
_refine_ls_goodness_of_fit_ref 1.0563
_refine_ls_hydrogen_treatment constr
_refine_ls_matrix_type full
_refine_ls_number_constraints 32
_refine_ls_number_parameters 208
_refine_ls_number_reflns 3854
_refine_ls_number_restraints 0
_refine_ls_restrained_S_all 1.0563
_refine_ls_R_factor_all 0.0332
_refine_ls_R_factor_gt 0.0285
_refine_ls_shift/su_max 0.0004
_refine_ls_shift/su_mean 0.0001
_refine_ls_structure_factor_coef Fsqd
_refine_ls_weighting_details 'w=1/[\s^2^(Fo^2^)+(0.0345P)^2^+0.9123P] where P=(Fo^2^+2Fc^2^)/3'
_refine_ls_weighting_scheme calc
_refine_ls_wR_factor_gt 0.0738
_refine_ls_wR_factor_ref 0.0772
_reflns_Friedel_coverage 0.0
_reflns_limit_h_max 13
_reflns_limit_h_min -18
_reflns_limit_k_max 9
_reflns_limit_k_min 0
_reflns_limit_l_max 20
_reflns_limit_l_min -12
_reflns_number_gt 3472
_reflns_number_total 3854
_reflns_threshold_expression I>=2u(I)
_cod_data_source_file d1nj00793a2.cif
_cod_data_source_block 1c
_cod_depositor_comments 'Adding full bibliography for 7060605--7060606.cif.'
_cod_original_cell_volume 1603.7(15)
_cod_original_sg_symbol_Hall '-P 2ybc (x-z,y,z)'
_cod_database_code 7060605
_olex2_refinement_description
;
1. Fixed Uiso
 At 1.2 times of:
  All C(H) groups, All C(H,H) groups
2.a Secondary CH2 refined with riding coordinates:
 C1(H1a,H1b), C15(H15a,H15b), C14(H14a,H14b), C2(H2a,H2b), C5(H5a,H5b), C4(H4a,
 H4b), C6(H6a,H6b), C3(H3a,H3b)
2.b Aromatic/amide H refined with riding coordinates:
 C10(H10), C11(H11), C12(H12), C13(H13)
;
_olex2_submission_special_instructions 'No special instructions were received'

loop_
_space_group_symop_id
_space_group_symop_operation_xyz
1 x,y,z
2 -x+1/2,y+1/2,-z+1/2
3 -x,-y,-z
4 x-1/2,-y-1/2,z-1/2

loop_
_atom_site_label
_atom_site_type_symbol
_atom_site_fract_x
_atom_site_fract_y
_atom_site_fract_z
_atom_site_U_iso_or_equiv
_atom_site_adp_type
_atom_site_occupancy
_atom_site_refinement_flags_posn
S1 S 0.81029(2) 0.17076(5) 0.37071(2) 0.01923(9) Uani 1.000000 .
Si1 Si 0.67035(2) 0.27663(4) 0.61061(2) 0.01284(9) Uani 1.000000 .
O1 O 0.62939(6) 0.46679(12) 0.56104(6) 0.01798(19) Uani 1.000000 .
O2 O 0.60615(6) 0.08543(12) 0.59310(6) 0.01830(19) Uani 1.000000 .
O3 O 0.74706(6) 0.29567(13) 0.69880(5) 0.01752(19) Uani 1.000000 .
O4 O 0.78260(6) 0.16898(13) 0.20356(6) 0.01964(19) Uani 1.000000 .
N2 N 0.64226(7) 0.18851(15) 0.26459(7) 0.0173(2) Uani 1.000000 .
N1 N 0.56334(7) 0.33903(14) 0.69476(6) 0.0145(2) Uani 1.000000 .
C1 C 0.56418(9) 0.58675(17) 0.59690(8) 0.0174(2) Uani 1.000000 .
H1a H 0.59982(9) 0.67595(17) 0.63302(8) 0.0209(3) Uiso 1.000000 R
H1b H 0.52533(9) 0.65114(17) 0.55187(8) 0.0209(3) Uiso 1.000000 R
C15 C 0.76430(8) 0.22253(17) 0.53577(8) 0.0164(2) Uani 1.000000 .
H15a H 0.81166(8) 0.31980(17) 0.53831(8) 0.0196(3) Uiso 1.000000 R
H15b H 0.79743(8) 0.11072(17) 0.55396(8) 0.0196(3) Uiso 1.000000 R
C14 C 0.71866(9) 0.20095(19) 0.44441(8) 0.0199(3) Uani 1.000000 .
H14a H 0.68033(9) 0.30809(19) 0.42810(8) 0.0239(3) Uiso 1.000000 R
H14b H 0.67598(9) 0.09618(19) 0.44082(8) 0.0239(3) Uiso 1.000000 R
C7 C 0.73563(9) 0.17599(17) 0.27624(8) 0.0166(2) Uani 1.000000 .
C8 C 0.62202(9) 0.19343(17) 0.17534(8) 0.0168(2) Uani 1.000000 .
C10 C 0.53504(10) 0.2099(2) 0.12450(9) 0.0229(3) Uani 1.000000 .
H10 H 0.47660(10) 0.2181(2) 0.14787(9) 0.0275(3) Uiso 1.000000 R
C11 C 0.53965(11) 0.2134(2) 0.03682(9) 0.0273(3) Uani 1.000000 .
H11 H 0.48291(11) 0.2254(2) 0.00066(9) 0.0328(4) Uiso 1.000000 R
C12 C 0.62717(11) 0.1995(2) 0.00178(9) 0.0273(3) Uani 1.000000 .
H12 H 0.62692(11) 0.2014(2) -0.05721(9) 0.0328(4) Uiso 1.000000 R
C13 C 0.71473(10) 0.18294(19) 0.05189(9) 0.0232(3) Uani 1.000000 .
H13 H 0.77328(10) 0.17362(19) 0.02878(9) 0.0279(3) Uiso 1.000000 R
C9 C 0.70817(9) 0.18137(17) 0.13842(8) 0.0175(2) Uani 1.000000 .
C2 C 0.51411(9) 0.06279(18) 0.62366(9) 0.0205(3) Uani 1.000000 .
H2a H 0.46397(9) 0.11165(18) 0.58268(9) 0.0246(3) Uiso 1.000000 R
H2b H 0.50120(9) -0.06565(18) 0.63171(9) 0.0246(3) Uiso 1.000000 R
C5 C 0.51501(9) 0.16343(17) 0.70779(9) 0.0194(3) Uani 1.000000 .
H5a H 0.55032(9) 0.09465(17) 0.75339(9) 0.0233(3) Uiso 1.000000 R
H5b H 0.44977(9) 0.18330(17) 0.72206(9) 0.0233(3) Uiso 1.000000 R
C4 C 0.49959(8) 0.47527(17) 0.64904(8) 0.0165(2) Uani 1.000000 .
H4a H 0.44898(8) 0.41583(17) 0.61217(8) 0.0198(3) Uiso 1.000000 R
H4b H 0.47010(8) 0.55248(17) 0.68903(8) 0.0198(3) Uiso 1.000000 R
C6 C 0.61821(9) 0.41098(18) 0.77243(8) 0.0184(2) Uani 1.000000 .
H6a H 0.62866(9) 0.54104(18) 0.76716(8) 0.0220(3) Uiso 1.000000 R
H6b H 0.58364(9) 0.38942(18) 0.82180(8) 0.0220(3) Uiso 1.000000 R
C3 C 0.71384(9) 0.30967(19) 0.78121(8) 0.0197(3) Uani 1.000000 .
H3a H 0.70548(9) 0.18902(19) 0.80451(8) 0.0236(3) Uiso 1.000000 R
H3b H 0.76070(9) 0.37514(19) 0.81954(8) 0.0236(3) Uiso 1.000000 R

loop_
_atom_site_aniso_label
_atom_site_aniso_U_11
_atom_site_aniso_U_22
_atom_site_aniso_U_33
_atom_site_aniso_U_12
_atom_site_aniso_U_13
_atom_site_aniso_U_23
S1 0.01313(15) 0.02759(17) 0.01730(15) 0.00126(11) 0.00311(11) -0.00312(12)
Si1 0.00988(15) 0.01450(16) 0.01413(16) 0.00018(11) 0.00118(11) -0.00059(12)
O1 0.0158(4) 0.0192(4) 0.0197(4) 0.0041(3) 0.0054(3) 0.0040(3)
O2 0.0145(4) 0.0177(4) 0.0237(5) -0.0028(3) 0.0067(3) -0.0054(3)
O3 0.0127(4) 0.0244(5) 0.0152(4) 0.0022(3) 0.0004(3) -0.0026(3)
O4 0.0151(4) 0.0273(5) 0.0174(4) 0.0019(4) 0.0060(3) -0.0024(4)
N2 0.0151(5) 0.0205(5) 0.0166(5) -0.0001(4) 0.0038(4) -0.0013(4)
N1 0.0131(5) 0.0148(5) 0.0158(5) 0.0006(4) 0.0019(4) -0.0002(4)
C1 0.0157(6) 0.0154(6) 0.0211(6) 0.0035(4) 0.0013(5) 0.0013(5)
C15 0.0120(5) 0.0205(6) 0.0167(6) 0.0006(4) 0.0020(4) -0.0009(5)
C14 0.0125(5) 0.0310(7) 0.0169(6) -0.0002(5) 0.0044(4) -0.0037(5)
C7 0.0171(6) 0.0162(6) 0.0173(6) -0.0002(4) 0.0059(4) -0.0019(4)
C8 0.0174(6) 0.0164(6) 0.0174(6) 0.0003(4) 0.0057(5) -0.0010(4)
C10 0.0168(6) 0.0298(7) 0.0225(6) 0.0017(5) 0.0039(5) -0.0002(5)
C11 0.0244(7) 0.0350(8) 0.0217(7) 0.0039(6) -0.0021(5) 0.0012(6)
C12 0.0330(8) 0.0326(8) 0.0165(6) 0.0044(6) 0.0035(5) 0.0011(5)
C13 0.0239(7) 0.0269(7) 0.0203(6) 0.0028(5) 0.0090(5) -0.0006(5)
C9 0.0168(6) 0.0172(6) 0.0189(6) 0.0016(4) 0.0035(5) -0.0010(5)
C2 0.0144(6) 0.0177(6) 0.0304(7) -0.0034(5) 0.0070(5) -0.0033(5)
C5 0.0167(6) 0.0171(6) 0.0257(6) -0.0010(5) 0.0085(5) 0.0017(5)
C4 0.0120(5) 0.0170(6) 0.0205(6) 0.0036(4) 0.0017(4) -0.0012(5)
C6 0.0200(6) 0.0206(6) 0.0145(5) 0.0025(5) 0.0016(5) -0.0028(5)
C3 0.0198(6) 0.0248(6) 0.0139(6) 0.0041(5) -0.0008(5) -0.0016(5)

loop_
_atom_type_symbol
_atom_type_scat_dispersion_real
_atom_type_scat_dispersion_imag
_atom_type_scat_Cromer_Mann_a1
_atom_type_scat_Cromer_Mann_a2
_atom_type_scat_Cromer_Mann_a3
_atom_type_scat_Cromer_Mann_a4
_atom_type_scat_Cromer_Mann_b1
_atom_type_scat_Cromer_Mann_b2
_atom_type_scat_Cromer_Mann_b3
_atom_type_scat_Cromer_Mann_b4
_atom_type_scat_Cromer_Mann_c
_atom_type_scat_source
_atom_type_scat_dispersion_source
C 0.00347 0.00161 2.31000 1.02000 1.58860 0.86500 20.84390 10.20750 0.56870 51.65120 0.215599998832 'International Tables Volume C Table 6.1.1.4 (pp. 500-502)' 'Henke, Gullikson and Davis, At. Data and Nucl. Data Tables, 1993, 54, 2'
H 0.00000 0.00000 0.49300 0.32291 0.14019 0.04081 10.51090 26.12570 3.14236 57.79970 0.0030380000826 'International Tables Volume C Table 6.1.1.4 (pp. 500-502)' 'Henke, Gullikson and Davis, At. Data and Nucl. Data Tables, 1993, 54, 2'
S 0.12424 0.12443 6.90530 5.20340 1.43790 1.58630 1.46790 22.21510 0.25360 56.17200 0.866900026798 'International Tables Volume C Table 6.1.1.4 (pp. 500-502)' 'Henke, Gullikson and Davis, At. Data and Nucl. Data Tables, 1993, 54, 2'
O 0.01158 0.00611 3.04850 2.28680 1.54630 0.86700 13.27710 5.70110 0.32390 32.90890 0.250800013542 'International Tables Volume C Table 6.1.1.4 (pp. 500-502)' 'Henke, Gullikson and Davis, At. Data and Nucl. Data Tables, 1993, 54, 2'
N 0.00653 0.00323 12.21260 3.13220 2.01250 1.16630 0.00570 9.89330 28.99750 0.58260 -11.5290002823 'International Tables Volume C Table 6.1.1.4 (pp. 500-502)' 'Henke, Gullikson and Davis, At. Data and Nucl. Data Tables, 1993, 54, 2'
Si 0.08192 0.07060 6.29150 3.03530 1.98910 1.54100 2.43860 32.33370 0.67850 81.69370 1.14069998264 'International Tables Volume C Table 6.1.1.4 (pp. 500-502)' 'Henke, Gullikson and Davis, At. Data and Nucl. Data Tables, 1993, 54, 2'

loop_
_geom_angle_atom_site_label_1
_geom_angle_atom_site_label_2
_geom_angle_atom_site_label_3
_geom_angle
_geom_angle_site_symmetry_1
_geom_angle_site_symmetry_3
_geom_angle_publ_flag
C7 S1 C14 98.50(6) . . ?
O2 Si1 O1 118.19(5) . . ?
O3 Si1 O1 118.57(5) . . ?
O3 Si1 O2 119.57(5) . . ?
N1 Si1 O1 83.43(4) . . ?
N1 Si1 O2 83.50(4) . . ?
N1 Si1 O3 83.87(4) . . ?
C15 Si1 O1 96.21(5) . . ?
C15 Si1 O2 96.54(5) . . ?
C15 Si1 O3 96.44(5) . . ?
C15 Si1 N1 179.61(5) . . ?
C1 O1 Si1 122.11(8) . . ?
C2 O2 Si1 121.79(8) . . ?
C3 O3 Si1 121.61(8) . . ?
C9 O4 C7 103.34(9) . . ?
C8 N2 C7 103.74(10) . . ?
C5 N1 Si1 104.83(7) . . ?
C4 N1 Si1 105.33(7) . . ?
C4 N1 C5 113.48(10) . . ?
C6 N1 Si1 104.86(7) . . ?
C6 N1 C5 113.68(10) . . ?
C6 N1 C4 113.47(10) . . ?
H1a C1 O1 109.95(6) . . ?
H1b C1 O1 109.95(6) . . ?
H1b C1 H1a 108.3 . . ?
C4 C1 O1 108.70(10) . . ?
C4 C1 H1a 109.95(7) . . ?
C4 C1 H1b 109.95(6) . . ?
H15a C15 Si1 109.36(4) . . ?
H15b C15 Si1 109.36(4) . . ?
H15b C15 H15a 108.0 . . ?
C14 C15 Si1 111.33(8) . . ?
C14 C15 H15a 109.36(7) . . ?
C14 C15 H15b 109.36(7) . . ?
C15 C14 S1 111.33(8) . . ?
H14a C14 S1 109.36(5) . . ?
H14a C14 C15 109.36(7) . . ?
H14b C14 S1 109.36(4) . . ?
H14b C14 C15 109.36(7) . . ?
H14b C14 H14a 108.0 . . ?
O4 C7 S1 114.89(9) . . ?
N2 C7 S1 128.98(10) . . ?
N2 C7 O4 116.11(11) . . ?
C10 C8 N2 130.76(11) . . ?
C9 C8 N2 108.96(11) . . ?
C9 C8 C10 120.27(12) . . ?
H10 C10 C8 121.68(8) . . ?
C11 C10 C8 116.65(12) . . ?
C11 C10 H10 121.68(8) . . ?
H11 C11 C10 119.17(8) . . ?
C12 C11 C10 121.67(13) . . ?
C12 C11 H11 119.17(8) . . ?
H12 C12 C11 118.85(8) . . ?
C13 C12 C11 122.29(13) . . ?
C13 C12 H12 118.85(8) . . ?
H13 C13 C12 122.58(8) . . ?
C9 C13 C12 114.84(12) . . ?
C9 C13 H13 122.58(8) . . ?
C8 C9 O4 107.84(11) . . ?
C13 C9 O4 127.89(11) . . ?
C13 C9 C8 124.28(12) . . ?
H2a C2 O2 110.06(7) . . ?
H2b C2 O2 110.06(6) . . ?
H2b C2 H2a 108.4 . . ?
C5 C2 O2 108.21(10) . . ?
C5 C2 H2a 110.06(7) . . ?
C5 C2 H2b 110.06(7) . . ?
C2 C5 N1 105.38(10) . . ?
H5a C5 N1 110.67(7) . . ?
H5a C5 C2 110.67(7) . . ?
H5b C5 N1 110.67(6) . . ?
H5b C5 C2 110.67(7) . . ?
H5b C5 H5a 108.8 . . ?
C1 C4 N1 105.58(9) . . ?
H4a C4 N1 110.62(6) . . ?
H4a C4 C1 110.62(7) . . ?
H4b C4 N1 110.62(6) . . ?
H4b C4 C1 110.62(7) . . ?
H4b C4 H4a 108.8 . . ?
H6a C6 N1 110.54(7) . . ?
H6b C6 N1 110.54(6) . . ?
H6b C6 H6a 108.7 . . ?
C3 C6 N1 105.99(10) . . ?
C3 C6 H6a 110.54(7) . . ?
C3 C6 H6b 110.54(7) . . ?
C6 C3 O3 108.43(10) . . ?
H3a C3 O3 110.01(7) . . ?
H3a C3 C6 110.01(7) . . ?
H3b C3 O3 110.01(6) . . ?
H3b C3 C6 110.01(7) . . ?
H3b C3 H3a 108.4 . . ?

loop_
_geom_bond_atom_site_label_1
_geom_bond_atom_site_label_2
_geom_bond_distance
_geom_bond_site_symmetry_2
_geom_bond_publ_flag
S1 C14 1.8270(14) . ?
S1 C7 1.7271(15) . ?
Si1 O1 1.6705(12) . ?
Si1 O2 1.6712(12) . ?
Si1 O3 1.6700(12) . ?
Si1 N1 2.1457(13) . ?
Si1 C15 1.8935(14) . ?
O1 C1 1.4236(15) . ?
O2 C2 1.4260(16) . ?
O3 C3 1.4277(16) . ?
O4 C7 1.3785(15) . ?
O4 C9 1.3853(16) . ?
N2 C7 1.2985(17) . ?
N2 C8 1.4071(17) . ?
N1 C5 1.4778(17) . ?
N1 C4 1.4749(16) . ?
N1 C6 1.4731(16) . ?
C1 H1a 0.9700 . ?
C1 H1b 0.9700 . ?
C1 C4 1.5195(18) . ?
C15 H15a 0.9700 . ?
C15 H15b 0.9700 . ?
C15 C14 1.5217(18) . ?
C14 H14a 0.9700 . ?
C14 H14b 0.9700 . ?
C8 C10 1.3878(19) . ?
C8 C9 1.3904(18) . ?
C10 H10 0.9300 . ?
C10 C11 1.391(2) . ?
C11 H11 0.9300 . ?
C11 C12 1.394(2) . ?
C12 H12 0.9300 . ?
C12 C13 1.389(2) . ?
C13 H13 0.9300 . ?
C13 C9 1.3772(19) . ?
C2 H2a 0.9700 . ?
C2 H2b 0.9700 . ?
C2 C5 1.5173(19) . ?
C5 H5a 0.9700 . ?
C5 H5b 0.9700 . ?
C4 H4a 0.9700 . ?
C4 H4b 0.9700 . ?
C6 H6a 0.9700 . ?
C6 H6b 0.9700 . ?
C6 C3 1.5198(18) . ?
C3 H3a 0.9700 . ?
C3 H3b 0.9700 . ?
